data_7216437
loop_
_publ_author_name
'Wang, Xiu-Li'
'Cao, Jing-Jing'
'Liu, Guo-Cheng'
'Tian, Ai-Xiang'
'Luan, Jian'
'Lin, Hong-Yan'
'Zhang, Ju-Wen'
'Li, Na'

_publ_section_title
;
 Keggin-based 3D frameworks tuned by silver polymeric motifs: effect of
 the bi(triazole) substituent group on the architectures
;
_journal_issue 25
_journal_name_full CrystEngComm
_journal_page_first 5732
_journal_paper_doi 10.1039/c4ce00147h
_journal_volume 16
_journal_year 2014
_chemical_formula_sum 'C8 H61 Ag4 N12 O68 Si V W11'
_chemical_formula_weight 3946.55
_chemical_name_systematic
; 
 ? 
;
_space_group_IT_number 57
_symmetry_cell_setting orthorhombic
_symmetry_space_group_name_Hall '-P 2c 2b'
_symmetry_space_group_name_H-M 'P b c m'
_atom_sites_solution_hydrogens geom
_atom_sites_solution_primary direct
_atom_sites_solution_secondary difmap
_audit_creation_method SHELXL-97
_cell_angle_alpha 90.00
_cell_angle_beta 90.00
_cell_angle_gamma 90.00
_cell_formula_units_Z 4
_cell_length_a 12.3080(14)
_cell_length_b 21.532(3)
_cell_length_c 19.998(2)
_cell_measurement_temperature 293(2)
_cell_measurement_theta_max 25.14
_cell_measurement_theta_min 1.65
_cell_volume 5299.8(11)
_computing_cell_refinement 'SMART (Bruker, 2001)'
_computing_data_collection 'SMART (Bruker, 2001)'
_computing_data_reduction 'SAINT+ (Bruker, 1999)'
_computing_molecular_graphics 'PLATON (Spek, 2003)'
_computing_publication_material 'SHELXTL (1998)'
_computing_structure_refinement 'SHELXL-97 (Sheldrick, 2008)'
_computing_structure_solution 'SHELXS-97 (Sheldrick, 2008)'
_diffrn_ambient_temperature 293(2)
_diffrn_measured_fraction_theta_full 0.992
_diffrn_measured_fraction_theta_max 0.992
_diffrn_measurement_device_type 'CCD area detector'
_diffrn_measurement_method 'phi and omega scans'
_diffrn_radiation_monochromator graphite
_diffrn_radiation_source 'fine-focus sealed tube'
_diffrn_radiation_type MoK\a
_diffrn_radiation_wavelength 0.71069
_diffrn_reflns_av_R_equivalents 0.0770
_diffrn_reflns_av_sigmaI/netI 0.0595
_diffrn_reflns_limit_h_max 14
_diffrn_reflns_limit_h_min -14
_diffrn_reflns_limit_k_max 25
_diffrn_reflns_limit_k_min -24
_diffrn_reflns_limit_l_max 23
_diffrn_reflns_limit_l_min -16
_diffrn_reflns_number 25936
_diffrn_reflns_theta_full 25.14
_diffrn_reflns_theta_max 25.14
_diffrn_reflns_theta_min 1.65
_exptl_absorpt_coefficient_mu 25.565
_exptl_absorpt_correction_T_max 0.101
_exptl_absorpt_correction_T_min 0.019
_exptl_absorpt_correction_type multi-scan
_exptl_absorpt_process_details SADABS
_exptl_crystal_colour RED
_exptl_crystal_density_diffrn 4.946
_exptl_crystal_density_method 'not measured'
_exptl_crystal_description BLOCK
_exptl_crystal_F_000 7104
_exptl_crystal_size_max 0.28
_exptl_crystal_size_mid 0.14
_exptl_crystal_size_min 0.09
_platon_squeeze_details
;
;
_refine_diff_density_max 7.055
_refine_diff_density_min -5.538
_refine_diff_density_rms 0.502
_refine_ls_extinction_method none
_refine_ls_goodness_of_fit_ref 1.062
_refine_ls_hydrogen_treatment constr
_refine_ls_matrix_type full
_refine_ls_number_parameters 389
_refine_ls_number_reflns 4844
_refine_ls_number_restraints 115
_refine_ls_restrained_S_all 1.115
_refine_ls_R_factor_all 0.0890
_refine_ls_R_factor_gt 0.0754
_refine_ls_shift/su_max 0.000
_refine_ls_shift/su_mean 0.000
_refine_ls_structure_factor_coef Fsqd
_refine_ls_weighting_details 'calc w=1/[\s^2^(Fo^2^)+(0.0843P)^2^+584.9122P] where P=(Fo^2^+2Fc^2^)/3'
_refine_ls_weighting_scheme calc
_refine_ls_wR_factor_gt 0.1888
_refine_ls_wR_factor_ref 0.1976
_reflns_number_gt 3974
_reflns_number_total 4844
_reflns_threshold_expression >2sigma(I)
_cod_data_source_file c4ce00147h2.cif
_cod_data_source_block compound_2
_cod_depositor_comments
;
The following automatic conversions were performed:

'_symmetry_cell_setting' value 'Orthorhombic' changed to
'orthorhombic' according to
/usr/data/users/saulius/crontab/automatic-downloads/current/RSC/lib/dictionaries/cif_core.dic
dictionary named 'cif_core.dic' version 2.4.2 from 2011-04-26.

Automatic conversion script
Id: cif_fix_values 2281 2013-09-26 08:29:07Z andrius 
;
_cod_original_cell_volume 5299.8(10)
_cod_original_sg_symbol_H-M Pbcm
_cod_database_code 7216437

loop_
_symmetry_equiv_pos_as_xyz
'x, y, z'
'-x, -y, z+1/2'
'x, -y+1/2, -z'
'-x, y+1/2, -z+1/2'
'-x, -y, -z'
'x, y, -z-1/2'
'-x, y-1/2, z'
'x, -y-1/2, z-1/2'

loop_
_atom_site_label
_atom_site_type_symbol
_atom_site_fract_x
_atom_site_fract_y
_atom_site_fract_z
_atom_site_U_iso_or_equiv
_atom_site_adp_type
_atom_site_occupancy
_atom_site_symmetry_multiplicity
_atom_site_calc_flag
_atom_site_refinement_flags
_atom_site_disorder_assembly
_atom_site_disorder_group
W1 W 0.49789(9) 0.55603(5) 0.33413(5) 0.0258(3) Uani 0.92 1 d P . .
W2 W 0.42328(13) 0.42870(7) 0.2500 0.0270(4) Uani 0.92 2 d SP . .
W3 W 0.78315(11) 0.60508(5) 0.33365(6) 0.0323(3) Uani 0.92 1 d P . .
W4 W 0.62750(11) 0.33762(5) 0.15826(6) 0.0348(3) Uani 0.92 1 d P . .
W5 W 0.96792(15) 0.52306(10) 0.2500 0.0484(5) Uani 0.92 2 d SP . .
W6 W 0.88714(12) 0.38288(7) 0.15796(8) 0.0505(4) Uani 0.92 1 d P . .
W7 W 0.70276(12) 0.46474(6) 0.07425(6) 0.0412(4) Uani 0.92 1 d P . .
V1 V 0.49789(9) 0.55603(5) 0.33413(5) 0.0258(3) Uani 0.08 1 d P . .
V2 V 0.42328(13) 0.42870(7) 0.2500 0.0270(4) Uani 0.08 2 d SP . .
V3 V 0.78315(11) 0.60508(5) 0.33365(6) 0.0323(3) Uani 0.08 1 d P . .
V4 V 0.62750(11) 0.33762(5) 0.15826(6) 0.0348(3) Uani 0.08 1 d P . .
V5 V 0.96792(15) 0.52306(10) 0.2500 0.0484(5) Uani 0.08 2 d SP . .
V6 V 0.88714(12) 0.38288(7) 0.15796(8) 0.0505(4) Uani 0.08 1 d P . .
V7 V 0.70276(12) 0.46474(6) 0.07425(6) 0.0412(4) Uani 0.08 1 d P . .
Si1 Si 0.6995(6) 0.4708(4) 0.2500 0.0097(16) Uani 1 2 d S . .
O1 O 0.9463(18) 0.4601(12) 0.3153(12) 0.054(6) Uani 1 1 d . . .
O2 O 0.5743(19) 0.2705(9) 0.1292(12) 0.051(6) Uani 1 1 d . . .
O1W O 0.817(3) 0.2424(16) 0.2500 0.056(8) Uani 1 2 d SU . .
O3 O 0.837(2) 0.4211(11) 0.0751(12) 0.058(6) Uani 1 1 d U . .
O2W O 0.821(2) 0.9471(13) 0.0919(15) 0.074(7) Uani 1 1 d U . .
O4 O 0.7751(14) 0.5366(8) 0.3934(9) 0.032(4) Uani 1 1 d U . .
O5 O 0.645(2) 0.3170(13) 0.2500 0.037(6) Uani 1 2 d SU . .
O6 O 0.3952(14) 0.4912(8) 0.3153(9) 0.030(4) Uani 1 1 d U . .
O7 O 0.7813(17) 0.3203(9) 0.1433(11) 0.046(5) Uani 1 1 d . . .
O8 O 0.894(3) 0.3608(16) 0.2500 0.054(8) Uani 1 2 d SU . .
O9 O 0.4560(18) 0.5914(11) 0.2500 0.023(5) Uani 1 2 d SU . .
O10 O 0.7232(15) 0.4299(7) 0.1837(8) 0.026(4) Uani 1 1 d . . .
O11 O 0.5735(17) 0.4949(9) 0.2500 0.015(4) Uani 1 2 d SU . .
O12 O 0.6268(14) 0.6026(8) 0.3278(9) 0.026(4) Uani 1 1 d U . .
O13 O 0.5039(16) 0.3830(8) 0.1863(8) 0.032(4) Uani 1 1 d . . .
O14 O 0.6313(17) 0.3848(9) 0.0782(9) 0.039(5) Uani 1 1 d . . .
O15 O 0.8062(17) 0.6669(9) 0.3859(9) 0.039(5) Uani 1 1 d . . .
O16 O 0.781(2) 0.5295(11) 0.2500 0.025(5) Uani 1 2 d S . .
O17 O 0.694(2) 0.4803(11) -0.0082(10) 0.058(6) Uani 1 1 d . . .
O18 O 0.5705(16) 0.5048(8) 0.3945(9) 0.034(4) Uani 1 1 d . . .
O19 O 0.4190(16) 0.6001(9) 0.3849(11) 0.043(5) Uani 1 1 d . . .
O20 O 0.301(2) 0.3917(13) 0.2500 0.051(9) Uani 1 2 d S . .
O21 O 1.107(3) 0.5282(19) 0.2500 0.074(11) Uani 1 2 d SU . .
O22 O 0.9327(16) 0.5857(9) 0.3169(11) 0.043(5) Uani 1 1 d . . .
O23 O 0.780(2) 0.6500(9) 0.2500 0.023(5) Uani 1 2 d S . .
N1 N 0.756(2) 0.8078(13) 0.4622(14) 0.049(7) Uani 1 1 d U . .
N2 N 0.723(3) 0.8673(15) 0.4498(16) 0.061(8) Uani 1 1 d U . .
O24 O 0.996(2) 0.3456(13) 0.1288(18) 0.087(10) Uani 1 1 d . . .
N4 N 1.2404(18) 0.6937(11) 0.4563(12) 0.034(5) Uani 1 1 d U . .
N5 N 0.5837(17) 0.8224(10) 0.4943(11) 0.028(5) Uani 1 1 d . . .
N6 N 1.0637(17) 0.7106(13) 0.4420(13) 0.043(7) Uani 1 1 d . . .
C1 C 0.668(2) 0.7821(12) 0.4900(13) 0.030(6) Uani 1 1 d . . .
C3 C 1.1555(19) 0.7271(11) 0.4739(13) 0.025(5) Uani 1 1 d U . .
N3 N 1.201(3) 0.6562(16) 0.4080(18) 0.071(9) Uani 1 1 d U . .
C6 C 1.094(3) 0.6653(19) 0.403(2) 0.063(10) Uani 1 1 d U . .
H6A H 1.0480 0.6428 0.3748 0.075 Uiso 1 1 calc R . .
Ag1 Ag 0.9056(2) 0.76157(13) 0.42688(16) 0.0590(7) Uani 1 1 d U . .
Ag2 Ag 1.41635(15) 0.68851(9) 0.47209(11) 0.0296(5) Uani 1 1 d . . .
C2 C 0.623(3) 0.8741(15) 0.4710(16) 0.044(7) Uani 1 1 d DU . .
H2 H 0.5854 0.9113 0.4696 0.053 Uiso 1 1 calc RD A 2
Ag12 Ag 0.5455(8) 0.9493(5) 0.4487(6) 0.051(4) Uani 0.245(11) 1 d P . 2

loop_
_atom_site_aniso_label
_atom_site_aniso_U_11
_atom_site_aniso_U_22
_atom_site_aniso_U_33
_atom_site_aniso_U_23
_atom_site_aniso_U_13
_atom_site_aniso_U_12
W1 0.0359(6) 0.0243(6) 0.0172(6) -0.0051(4) 0.0047(4) 0.0050(4)
W2 0.0308(8) 0.0247(8) 0.0256(8) 0.000 0.000 -0.0054(6)
W3 0.0465(7) 0.0253(6) 0.0252(7) -0.0026(5) -0.0074(5) -0.0085(5)
W4 0.0587(8) 0.0194(6) 0.0263(6) -0.0089(5) 0.0048(5) -0.0011(5)
W5 0.0282(9) 0.0466(11) 0.0703(15) 0.000 0.000 0.0004(8)
W6 0.0459(8) 0.0395(8) 0.0662(10) -0.0121(7) 0.0192(7) 0.0144(6)
W7 0.0648(9) 0.0367(7) 0.0222(7) -0.0065(5) 0.0122(6) -0.0057(6)
V1 0.0359(6) 0.0243(6) 0.0172(6) -0.0051(4) 0.0047(4) 0.0050(4)
V2 0.0308(8) 0.0247(8) 0.0256(8) 0.000 0.000 -0.0054(6)
V3 0.0465(7) 0.0253(6) 0.0252(7) -0.0026(5) -0.0074(5) -0.0085(5)
V4 0.0587(8) 0.0194(6) 0.0263(6) -0.0089(5) 0.0048(5) -0.0011(5)
V5 0.0282(9) 0.0466(11) 0.0703(15) 0.000 0.000 0.0004(8)
V6 0.0459(8) 0.0395(8) 0.0662(10) -0.0121(7) 0.0192(7) 0.0144(6)
V7 0.0648(9) 0.0367(7) 0.0222(7) -0.0065(5) 0.0122(6) -0.0057(6)
Si1 0.014(4) 0.012(4) 0.003(4) 0.000 0.000 0.002(3)
O1 0.041(12) 0.072(16) 0.050(14) -0.002(12) -0.018(11) 0.004(11)
O2 0.062(14) 0.034(12) 0.056(15) -0.012(10) 0.007(12) -0.010(10)
O1W 0.056(8) 0.056(8) 0.056(8) 0.000 0.000 0.0001(11)
O3 0.058(6) 0.058(6) 0.058(6) -0.0002(11) 0.0003(11) 0.0002(11)
O2W 0.074(8) 0.074(8) 0.074(8) 0.0003(11) -0.0003(11) -0.0001(11)
O4 0.032(4) 0.032(4) 0.031(4) 0.0002(11) -0.0001(11) -0.0002(11)
O5 0.037(6) 0.037(6) 0.037(6) 0.000 0.000 0.0000(11)
O6 0.030(4) 0.030(4) 0.030(4) -0.0003(11) 0.0001(11) 0.0002(11)
O7 0.055(13) 0.025(10) 0.058(14) -0.010(10) 0.022(11) 0.011(9)
O8 0.054(8) 0.054(8) 0.054(8) 0.000 0.000 0.0001(11)
O9 0.023(5) 0.023(5) 0.023(5) 0.000 0.000 0.0001(11)
O10 0.052(11) 0.010(8) 0.016(9) -0.008(6) 0.003(8) -0.003(7)
O11 0.015(4) 0.015(4) 0.015(4) 0.000 0.000 0.0000(11)
O12 0.027(4) 0.026(4) 0.026(4) 0.0000(11) 0.0001(11) -0.0001(11)
O13 0.055(12) 0.019(9) 0.021(9) -0.003(7) 0.009(8) -0.015(8)
O14 0.058(13) 0.034(11) 0.024(10) 0.002(8) -0.007(9) -0.005(9)
O15 0.057(13) 0.036(11) 0.026(10) 0.001(9) -0.010(9) -0.007(9)
O16 0.040(14) 0.024(13) 0.011(12) 0.000 0.000 0.011(11)
O17 0.096(19) 0.058(15) 0.021(11) -0.005(10) 0.009(11) -0.018(13)
O18 0.054(12) 0.030(10) 0.019(9) -0.008(8) 0.010(9) -0.002(9)
O19 0.041(11) 0.041(12) 0.048(13) -0.011(10) 0.015(10) 0.000(9)
O20 0.040(17) 0.032(16) 0.08(2) 0.000 0.000 -0.028(13)
O21 0.074(11) 0.074(11) 0.074(11) 0.000 0.000 0.0000(11)
O22 0.042(12) 0.037(11) 0.051(13) 0.019(10) -0.014(10) -0.014(9)
O23 0.046(15) 0.007(10) 0.018(12) 0.000 0.000 -0.006(10)
N1 0.049(7) 0.049(7) 0.049(7) 0.0000(11) 0.0002(11) 0.0000(11)
N2 0.061(8) 0.061(8) 0.061(8) 0.0001(11) 0.0001(11) -0.0002(11)
O24 0.069(18) 0.057(17) 0.14(3) -0.027(18) 0.032(19) 0.029(14)
N4 0.034(5) 0.034(5) 0.034(5) -0.0002(11) 0.0000(11) 0.0002(11)
N5 0.031(11) 0.026(11) 0.025(11) 0.004(9) -0.003(9) -0.005(9)
N6 0.013(10) 0.065(17) 0.051(16) -0.034(14) 0.005(10) -0.005(10)
C1 0.023(13) 0.041(15) 0.026(14) 0.000(11) -0.006(11) -0.007(11)
C3 0.025(5) 0.025(5) 0.025(5) 0.0000(11) -0.0001(11) -0.0001(11)
N3 0.071(9) 0.071(9) 0.071(9) -0.0002(11) 0.0000(11) 0.0001(11)
C6 0.063(10) 0.063(10) 0.063(10) -0.0002(11) -0.0001(11) 0.0002(11)
Ag1 0.0483(10) 0.0557(10) 0.0731(11) -0.0036(9) 0.0075(8) -0.0035(8)
Ag2 0.0246(9) 0.0265(10) 0.0377(12) -0.0013(8) 0.0005(8) 0.0029(7)
C2 0.044(7) 0.044(7) 0.044(7) 0.0000(11) 0.0001(11) -0.0001(11)
Ag12 0.050(7) 0.037(6) 0.067(8) 0.014(5) -0.015(5) 0.013(4)

loop_
_atom_type_symbol
_atom_type_description
_atom_type_scat_dispersion_real
_atom_type_scat_dispersion_imag
_atom_type_scat_source
C C 0.0033 0.0016 'International Tables Vol C Tables 4.2.6.8 and 6.1.1.4'
H H 0.0000 0.0000 'International Tables Vol C Tables 4.2.6.8 and 6.1.1.4'
Ag Ag -0.8971 1.1015 'International Tables Vol C Tables 4.2.6.8 and 6.1.1.4'
N N 0.0061 0.0033 'International Tables Vol C Tables 4.2.6.8 and 6.1.1.4'
O O 0.0106 0.0060 'International Tables Vol C Tables 4.2.6.8 and 6.1.1.4'
Si Si 0.0817 0.0704 'International Tables Vol C Tables 4.2.6.8 and 6.1.1.4'
W W -0.8490 6.8722 'International Tables Vol C Tables 4.2.6.8 and 6.1.1.4'
V V 0.3005 0.5294 'International Tables Vol C Tables 4.2.6.8 and 6.1.1.4'

loop_
_geom_angle_atom_site_label_1
_geom_angle_atom_site_label_2
_geom_angle_atom_site_label_3
_geom_angle
_geom_angle_site_symmetry_1
_geom_angle_site_symmetry_3
O19 W1 O18 102.6(9) . .
O19 W1 O12 103.0(9) . .
O18 W1 O12 87.4(8) . .
O19 W1 O9 98.6(10) . .
O18 W1 O9 158.8(8) . .
O12 W1 O9 87.5(9) . .
O19 W1 O6 98.5(9) . .
O18 W1 O6 90.7(8) . .
O12 W1 O6 158.3(8) . .
O9 W1 O6 86.6(9) . .
O19 W1 O11 167.8(9) . .
O18 W1 O11 86.7(6) . .
O12 W1 O11 85.2(7) . .
O9 W1 O11 72.5(7) . .
O6 W1 O11 73.2(7) . .
O19 W1 Ag12 83.2(8) . 7_655
O18 W1 Ag12 38.1(6) . 7_655
O12 W1 Ag12 123.8(6) . 7_655
O9 W1 Ag12 147.7(7) . 7_655
O6 W1 Ag12 61.4(6) . 7_655
O11 W1 Ag12 100.0(5) . 7_655
O20 W2 O13 102.8(9) . .
O20 W2 O13 102.8(9) . 6_556
O13 W2 O13 84.7(12) . 6_556
O20 W2 O6 99.7(9) . 6_556
O13 W2 O6 90.1(8) . 6_556
O13 W2 O6 157.5(8) 6_556 6_556
O20 W2 O6 99.7(9) . .
O13 W2 O6 157.5(8) . .
O13 W2 O6 90.1(8) 6_556 .
O6 W2 O6 86.5(11) 6_556 .
O20 W2 O11 170.2(12) . .
O13 W2 O11 84.4(6) . .
O13 W2 O11 84.4(6) 6_556 .
O6 W2 O11 73.3(6) 6_556 .
O6 W2 O11 73.3(6) . .
O15 W3 O4 103.2(8) . .
O15 W3 O22 96.7(10) . .
O4 W3 O22 89.5(8) . .
O15 W3 O12 102.9(9) . .
O4 W3 O12 88.0(7) . .
O22 W3 O12 160.3(8) . .
O15 W3 O23 98.1(8) . .
O4 W3 O23 158.7(8) . .
O22 W3 O23 88.6(10) . .
O12 W3 O23 86.8(9) . .
O15 W3 O16 168.3(9) . .
O4 W3 O16 84.8(7) . .
O22 W3 O16 74.6(9) . .
O12 W3 O16 85.7(8) . .
O23 W3 O16 74.2(7) . .
O2 W4 O13 103.5(9) . .
O2 W4 O14 100.2(10) . .
O13 W4 O14 89.6(8) . .
O2 W4 O5 100.1(12) . .
O13 W4 O5 85.6(10) . .
O14 W4 O5 159.7(10) . .
O2 W4 O7 99.2(10) . .
O13 W4 O7 157.3(8) . .
O14 W4 O7 87.1(9) . .
O5 W4 O7 89.7(11) . .
O2 W4 O10 170.2(9) . .
O13 W4 O10 84.4(7) . .
O14 W4 O10 73.7(7) . .
O5 W4 O10 86.1(9) . .
O7 W4 O10 73.2(7) . .
O21 W5 O1 100.7(12) . .
O21 W5 O1 100.7(12) . 6_556
O1 W5 O1 86.8(14) . 6_556
O21 W5 O22 100.2(12) . .
O1 W5 O22 89.4(9) . .
O1 W5 O22 159.1(9) 6_556 .
O21 W5 O22 100.2(12) . 6_556
O1 W5 O22 159.1(9) . 6_556
O1 W5 O22 89.4(9) 6_556 6_556
O22 W5 O22 86.7(11) . 6_556
O21 W5 O16 172.8(15) . .
O1 W5 O16 84.4(8) . .
O1 W5 O16 84.4(8) 6_556 .
O22 W5 O16 74.7(7) . .
O22 W5 O16 74.7(7) 6_556 .
O24 W6 O1 102.3(12) . 6_556
O24 W6 O7 99.0(12) . .
O1 W6 O7 158.8(8) 6_556 .
O24 W6 O8 100.5(16) . .
O1 W6 O8 86.0(12) 6_556 .
O7 W6 O8 90.2(12) . .
O24 W6 O3 99.4(15) . .
O1 W6 O3 89.5(10) 6_556 .
O7 W6 O3 87.1(10) . .
O8 W6 O3 160.1(12) . .
O24 W6 O10 171.4(13) . .
O1 W6 O10 83.6(8) 6_556 .
O7 W6 O10 75.3(7) . .
O8 W6 O10 86.1(11) . .
O3 W6 O10 74.1(8) . .
O17 W7 O3 99.3(12) . .
O17 W7 O4 101.6(10) . 6_556
O3 W7 O4 89.6(9) . 6_556
O17 W7 O14 100.8(9) . .
O3 W7 O14 87.3(10) . .
O4 W7 O14 157.6(8) 6_556 .
O17 W7 O18 99.9(10) . 6_556
O3 W7 O18 160.7(9) . 6_556
O4 W7 O18 85.5(8) 6_556 6_556
O14 W7 O18 90.0(8) . 6_556
O17 W7 O10 172.1(9) . .
O3 W7 O10 74.8(9) . .
O4 W7 O10 83.8(7) 6_556 .
O14 W7 O10 74.0(7) . .
O18 W7 O10 86.1(7) 6_556 .
O17 W7 Ag12 79.3(9) . 4_645
O3 W7 Ag12 143.3(8) . 4_645
O4 W7 Ag12 126.8(6) 6_556 4_645
O14 W7 Ag12 57.6(6) . 4_645
O18 W7 Ag12 43.3(6) 6_556 4_645
O10 W7 Ag12 102.2(5) . 4_645
O16 Si1 O10 108.4(8) . .
O16 Si1 O10 108.4(8) . 6_556
O10 Si1 O10 110.0(13) . 6_556
O16 Si1 O11 109.9(12) . .
O10 Si1 O11 110.1(8) . .
O10 Si1 O11 110.1(8) 6_556 .
V6 O1 W6 0.00(14) 6_556 6_556
V6 O1 W5 151.0(13) 6_556 .
W6 O1 W5 151.0(13) 6_556 .
W7 O3 W6 119.5(13) . .
V7 O4 W7 0.00(9) 6_556 6_556
V7 O4 W3 150.5(11) 6_556 .
W7 O4 W3 150.5(11) 6_556 .
W4 O5 V4 150.0(16) . 6_556
W4 O5 W4 150.0(16) . 6_556
V4 O5 W4 0.00(9) 6_556 6_556
W2 O6 W1 121.8(9) . .
W6 O7 W4 120.5(9) . .
V6 O8 W6 0.00(10) 6_556 6_556
V6 O8 W6 151(2) 6_556 .
W6 O8 W6 151(2) 6_556 .
V1 O9 W1 0.00(7) 6_556 6_556
V1 O9 W1 122.6(12) 6_556 .
W1 O9 W1 122.6(12) 6_556 .
Si1 O10 W6 125.3(10) . .
Si1 O10 W7 125.1(9) . .
W6 O10 W7 91.5(6) . .
Si1 O10 W4 123.0(9) . .
W6 O10 W4 91.1(5) . .
W7 O10 W4 90.8(6) . .
Si1 O11 V1 123.9(7) . 6_556
Si1 O11 W1 123.9(7) . 6_556
V1 O11 W1 0.00(6) 6_556 6_556
Si1 O11 W1 123.9(7) . .
V1 O11 W1 92.5(7) 6_556 .
W1 O11 W1 92.5(7) 6_556 .
Si1 O11 W2 123.9(11) . .
V1 O11 W2 91.7(6) 6_556 .
W1 O11 W2 91.7(6) 6_556 .
W1 O11 W2 91.7(6) . .
W1 O12 W3 148.5(10) . .
W2 O13 W4 152.9(11) . .
W4 O14 W7 121.5(10) . .
W3 O15 Ag1 155.2(12) . .
Si1 O16 W5 125.0(12) . .
Si1 O16 V3 123.7(8) . 6_556
W5 O16 V3 91.7(8) . 6_556
Si1 O16 W3 123.7(8) . 6_556
W5 O16 W3 91.7(8) . 6_556
V3 O16 W3 0.00(9) 6_556 6_556
Si1 O16 W3 123.7(8) . .
W5 O16 W3 91.7(8) . .
V3 O16 W3 91.5(8) 6_556 .
W3 O16 W3 91.5(8) 6_556 .
W7 O17 Ag12 120.0(12) . 8_575
W1 O18 V7 150.6(11) . 6_556
W1 O18 W7 150.6(11) . 6_556
V7 O18 W7 0.00(9) 6_556 6_556
W1 O18 Ag12 109.6(10) . 7_655
V7 O18 Ag12 98.5(9) 6_556 7_655
W7 O18 Ag12 98.5(9) 6_556 7_655
W1 O19 Ag2 145.6(11) . 1_455
W3 O22 W5 118.9(10) . .
W3 O23 V3 119.9(11) . 6_556
W3 O23 W3 119.9(11) . 6_556
V3 O23 W3 0.00(10) 6_556 6_556
C1 N1 N2 102(3) . .
C1 N1 Ag1 129(2) . .
N2 N1 Ag1 128(2) . .
C2 N2 N1 109(3) . .
W6 O24 Ag1 156.0(18) . 4_745
C3 N4 N3 103(2) . .
C3 N4 Ag2 140.8(19) . .
N3 N4 Ag2 115(2) . .
C2 N5 C1 104(2) . .
C2 N5 Ag2 124(2) . 3_466
C1 N5 Ag2 132.4(17) . 3_466
C6 N6 C3 104(3) . .
C6 N6 Ag1 122(2) . .
C3 N6 Ag1 131.3(19) . .
N1 C1 N5 113(2) . .
N1 C1 C1 120.7(19) . 3_566
N5 C1 C1 126.7(16) . 3_566
N4 C3 N6 113(2) . .
N4 C3 C3 124.6(16) . 3_566
N6 C3 C3 121.7(15) . 3_566
C6 N3 N4 109(3) . .
N6 C6 N3 110(4) . .
N6 C6 H6A 124.9 . .
N3 C6 H6A 124.9 . .
N1 Ag1 N6 153.6(10) . .
N1 Ag1 O24 103.0(10) . 4_755
N6 Ag1 O24 89.7(10) . 4_755
N1 Ag1 O15 93.7(9) . .
N6 Ag1 O15 94.0(8) . .
O24 Ag1 O15 133.8(10) 4_755 .
N1 Ag1 Ag1 76.1(7) . 3_566
N6 Ag1 Ag1 77.6(7) . 3_566
O24 Ag1 Ag1 125.0(9) 4_755 3_566
O15 Ag1 Ag1 100.7(5) . 3_566
N5 Ag2 N4 169.7(8) 3_666 .
N5 Ag2 O19 96.7(7) 3_666 1_655
N4 Ag2 O19 87.3(8) . 1_655
N5 Ag2 Ag2 88.8(6) 3_666 3_566
N4 Ag2 Ag2 90.5(6) . 3_566
O19 Ag2 Ag2 160.4(5) 1_655 3_566
N5 C2 N2 112(3) . .
N5 C2 Ag12 128(2) . .
N2 C2 Ag12 119(3) . .
N5 C2 H2 124.0 . .
N2 C2 H2 124.0 . .
Ag12 C2 H2 11.6 . .
C2 Ag12 O18 155.3(12) . 7_665
C2 Ag12 O17 93.8(11) . 8_576
O18 Ag12 O17 108.6(8) 7_665 8_576
C2 Ag12 W7 127.7(10) . 4_655
O18 Ag12 W7 38.2(6) 7_665 4_655
O17 Ag12 W7 134.2(7) 8_576 4_655
C2 Ag12 V7 127.7(10) . 4_655
O18 Ag12 V7 38.2(6) 7_665 4_655
O17 Ag12 V7 134.2(7) 8_576 4_655
W7 Ag12 V7 0.000(10) 4_655 4_655
C2 Ag12 Ag12 126.7(11) . 5_676
O18 Ag12 Ag12 73.2(6) 7_665 5_676
O17 Ag12 Ag12 67.9(6) 8_576 5_676
W7 Ag12 Ag12 71.2(3) 4_655 5_676
V7 Ag12 Ag12 71.2(3) 4_655 5_676
C2 Ag12 W1 145.7(11) . 7_665
O18 Ag12 W1 32.3(6) 7_665 7_665
O17 Ag12 W1 86.3(6) 8_576 7_665
W7 Ag12 W1 70.27(19) 4_655 7_665
V7 Ag12 W1 70.27(19) 4_655 7_665
Ag12 Ag12 W1 85.0(4) 5_676 7_665

loop_
_geom_bond_atom_site_label_1
_geom_bond_atom_site_label_2
_geom_bond_distance
_geom_bond_site_symmetry_2
W1 O19 1.696(19) .
W1 O18 1.86(2) .
W1 O12 1.881(17) .
W1 O9 1.918(11) .
W1 O6 1.921(18) .
W1 O11 2.330(14) .
W1 Ag12 3.289(10) 7_655
W2 O20 1.71(3) .
W2 O13 1.890(18) .
W2 O13 1.891(18) 6_556
W2 O6 1.906(18) 6_556
W2 O6 1.906(18) .
W2 O11 2.33(2) .
W3 O15 1.715(19) .
W3 O4 1.901(18) .
W3 O22 1.92(2) .
W3 O12 1.928(17) .
W3 O23 1.933(10) .
W3 O16 2.335(16) .
W4 O2 1.69(2) .
W4 O13 1.89(2) .
W4 O14 1.896(19) .
W4 O5 1.899(7) .
W4 O7 1.95(2) .
W4 O10 2.365(16) .
W5 O21 1.72(4) .
W5 O1 1.90(3) .
W5 O1 1.90(3) 6_556
W5 O22 1.95(2) .
W5 O22 1.95(2) 6_556
W5 O16 2.31(3) .
W6 O24 1.67(2) .
W6 O1 1.89(3) 6_556
W6 O7 1.90(2) .
W6 O8 1.903(9) .
W6 O3 1.95(2) .
W6 O10 2.315(18) .
W7 O17 1.68(2) .
W7 O3 1.90(2) .
W7 O4 1.899(18) 6_556
W7 O14 1.935(19) .
W7 O18 1.94(2) 6_556
W7 O10 2.328(17) .
W7 Ag12 3.108(10) 4_645
Si1 O16 1.61(3) .
Si1 O10 1.618(16) .
Si1 O10 1.618(16) 6_556
Si1 O11 1.64(2) .
O1 V6 1.89(3) 6_556
O1 W6 1.89(3) 6_556
O4 V7 1.899(18) 6_556
O4 W7 1.899(18) 6_556
O5 V4 1.899(7) 6_556
O5 W4 1.899(7) 6_556
O8 V6 1.903(9) 6_556
O8 W6 1.903(9) 6_556
O9 V1 1.918(11) 6_556
O9 W1 1.918(11) 6_556
O11 V1 2.330(14) 6_556
O11 W1 2.330(14) 6_556
O15 Ag1 2.515(19) .
O16 V3 2.335(16) 6_556
O16 W3 2.335(16) 6_556
O17 Ag12 2.53(3) 8_575
O18 V7 1.94(2) 6_556
O18 W7 1.94(2) 6_556
O18 Ag12 2.15(2) 7_655
O19 Ag2 2.58(2) 1_455
O23 V3 1.933(10) 6_556
O23 W3 1.933(10) 6_556
N1 C1 1.34(4) .
N1 N2 1.37(4) .
N1 Ag1 2.20(3) .
N2 C2 1.30(4) .
O24 Ag1 2.44(2) 4_745
N4 C3 1.32(3) .
N4 N3 1.35(4) .
N4 Ag2 2.19(2) .
N5 C2 1.30(4) .
N5 C1 1.35(3) .
N5 Ag2 2.18(2) 3_466
N6 C6 1.31(4) .
N6 C3 1.34(3) .
N6 Ag1 2.25(2) .
C1 C1 1.44(5) 3_566
C3 C3 1.44(5) 3_566
N3 C6 1.33(5) .
C6 H6A 0.9300 .
Ag1 O24 2.44(2) 4_755
Ag1 Ag1 2.967(6) 3_566
Ag2 N5 2.18(2) 3_666
Ag2 O19 2.58(2) 1_655
Ag2 Ag2 2.874(4) 3_566
C2 Ag12 1.93(3) .
C2 H2 0.9300 .
Ag12 O18 2.15(2) 7_665
Ag12 O17 2.53(3) 8_576
Ag12 W7 3.108(10) 4_655
Ag12 V7 3.108(10) 4_655
Ag12 Ag12 3.20(2) 5_676
Ag12 W1 3.289(10) 7_665

loop_
_geom_torsion_atom_site_label_1
_geom_torsion_atom_site_label_2
_geom_torsion_atom_site_label_3
_geom_torsion_atom_site_label_4
_geom_torsion
_geom_torsion_site_symmetry_1
_geom_torsion_site_symmetry_4
O21 W5 O1 V6 -126(3) . 6_556
O1 W5 O1 V6 -25(3) 6_556 6_556
O22 W5 O1 V6 134(3) . 6_556
O22 W5 O1 V6 55(5) 6_556 6_556
O16 W5 O1 V6 59(3) . 6_556
O21 W5 O1 W6 -126(3) . 6_556
O1 W5 O1 W6 -25(3) 6_556 6_556
O22 W5 O1 W6 134(3) . 6_556
O22 W5 O1 W6 55(5) 6_556 6_556
O16 W5 O1 W6 59(3) . 6_556
O17 W7 O3 W6 -174.3(14) . .
O4 W7 O3 W6 84.0(14) 6_556 .
O14 W7 O3 W6 -73.8(13) . .
O18 W7 O3 W6 9(4) 6_556 .
O10 W7 O3 W6 0.3(11) . .
Ag12 W7 O3 W6 -89.8(16) 4_645 .
O24 W6 O3 W7 173.9(16) . .
O1 W6 O3 W7 -83.8(14) 6_556 .
O7 W6 O3 W7 75.3(14) . .
O8 W6 O3 W7 -7(4) . .
O10 W6 O3 W7 -0.3(11) . .
O15 W3 O4 V7 129(2) . 6_556
O22 W3 O4 V7 -134(2) . 6_556
O12 W3 O4 V7 27(2) . 6_556
O23 W3 O4 V7 -49(4) . 6_556
O16 W3 O4 V7 -59(2) . 6_556
O15 W3 O4 W7 129(2) . 6_556
O22 W3 O4 W7 -134(2) . 6_556
O12 W3 O4 W7 27(2) . 6_556
O23 W3 O4 W7 -49(4) . 6_556
O16 W3 O4 W7 -59(2) . 6_556
O2 W4 O5 V4 -133(3) . 6_556
O13 W4 O5 V4 -30(3) . 6_556
O14 W4 O5 V4 47(5) . 6_556
O7 W4 O5 V4 128(3) . 6_556
O10 W4 O5 V4 54(3) . 6_556
O2 W4 O5 W4 -133(3) . 6_556
O13 W4 O5 W4 -30(3) . 6_556
O14 W4 O5 W4 47(5) . 6_556
O7 W4 O5 W4 128(3) . 6_556
O10 W4 O5 W4 54(3) . 6_556
O20 W2 O6 W1 -173.8(12) . .
O13 W2 O6 W1 7(3) . .
O13 W2 O6 W1 83.3(11) 6_556 .
O6 W2 O6 W1 -74.5(12) 6_556 .
O11 W2 O6 W1 -0.8(9) . .
O19 W1 O6 W2 171.7(12) . .
O18 W1 O6 W2 -85.5(11) . .
O12 W1 O6 W2 -1(3) . .
O9 W1 O6 W2 73.5(11) . .
O11 W1 O6 W2 0.8(9) . .
Ag12 W1 O6 W2 -110.9(11) 7_655 .
O24 W6 O7 W4 -173.3(17) . .
O1 W6 O7 W4 7(4) 6_556 .
O8 W6 O7 W4 86.0(16) . .
O3 W6 O7 W4 -74.3(14) . .
O10 W6 O7 W4 0.1(11) . .
O2 W4 O7 W6 173.7(14) . .
O13 W4 O7 W6 -8(3) . .
O14 W4 O7 W6 73.8(13) . .
O5 W4 O7 W6 -86.1(15) . .
O10 W4 O7 W6 -0.1(11) . .
O24 W6 O8 V6 134(4) . 6_556
O1 W6 O8 V6 32(4) 6_556 6_556
O7 W6 O8 V6 -127(4) . 6_556
O3 W6 O8 V6 -45(6) . 6_556
O10 W6 O8 V6 -52(4) . 6_556
O24 W6 O8 W6 134(4) . 6_556
O1 W6 O8 W6 32(4) 6_556 6_556
O7 W6 O8 W6 -127(4) . 6_556
O3 W6 O8 W6 -45(6) . 6_556
O10 W6 O8 W6 -52(4) . 6_556
O19 W1 O9 V1 -170.7(13) . 6_556
O18 W1 O9 V1 10(3) . 6_556
O12 W1 O9 V1 86.5(13) . 6_556
O6 W1 O9 V1 -72.6(13) . 6_556
O11 W1 O9 V1 0.8(12) . 6_556
Ag12 W1 O9 V1 -79.9(17) 7_655 6_556
O19 W1 O9 W1 -170.7(13) . 6_556
O18 W1 O9 W1 10(3) . 6_556
O12 W1 O9 W1 86.5(13) . 6_556
O6 W1 O9 W1 -72.6(13) . 6_556
O11 W1 O9 W1 0.8(12) . 6_556
Ag12 W1 O9 W1 -79.9(17) 7_655 6_556
O16 Si1 O10 W6 60.6(13) . .
O10 Si1 O10 W6 -57.7(17) 6_556 .
O11 Si1 O10 W6 -179.2(10) . .
O16 Si1 O10 W7 -61.8(14) . .
O10 Si1 O10 W7 179.9(2) 6_556 .
O11 Si1 O10 W7 58.4(14) . .
O16 Si1 O10 W4 179.7(11) . .
O10 Si1 O10 W4 61.4(17) 6_556 .
O11 Si1 O10 W4 -60.1(13) . .
O24 W6 O10 Si1 -178(8) . .
O1 W6 O10 Si1 -44.8(12) 6_556 .
O7 W6 O10 Si1 132.8(13) . .
O8 W6 O10 Si1 41.6(14) . .
O3 W6 O10 Si1 -136.1(13) . .
O24 W6 O10 W7 -42(8) . .
O1 W6 O10 W7 91.5(8) 6_556 .
O7 W6 O10 W7 -90.9(8) . .
O8 W6 O10 W7 177.9(11) . .
O3 W6 O10 W7 0.2(8) . .
O24 W6 O10 W4 49(8) . .
O1 W6 O10 W4 -177.6(9) 6_556 .
O7 W6 O10 W4 -0.1(8) . .
O8 W6 O10 W4 -91.3(11) . .
O3 W6 O10 W4 91.1(9) . .
O17 W7 O10 Si1 179(100) . .
O3 W7 O10 Si1 136.2(14) . .
O4 W7 O10 Si1 44.9(12) 6_556 .
O14 W7 O10 Si1 -132.2(14) . .
O18 W7 O10 Si1 -41.0(13) 6_556 .
Ag12 W7 O10 Si1 -81.4(12) 4_645 .
O17 W7 O10 W6 42(7) . .
O3 W7 O10 W6 -0.2(8) . .
O4 W7 O10 W6 -91.5(7) 6_556 .
O14 W7 O10 W6 91.4(8) . .
O18 W7 O10 W6 -177.4(7) 6_556 .
Ag12 W7 O10 W6 142.1(4) 4_645 .
O17 W7 O10 W4 -49(7) . .
O3 W7 O10 W4 -91.3(9) . .
O4 W7 O10 W4 177.4(7) 6_556 .
O14 W7 O10 W4 0.3(7) . .
O18 W7 O10 W4 91.5(7) 6_556 .
Ag12 W7 O10 W4 51.0(5) 4_645 .
O2 W4 O10 Si1 -174(5) . .
O13 W4 O10 Si1 42.5(12) . .
O14 W4 O10 Si1 133.7(13) . .
O5 W4 O10 Si1 -43.5(13) . .
O7 W4 O10 Si1 -134.4(14) . .
O2 W4 O10 W6 -39(6) . .
O13 W4 O10 W6 176.9(7) . .
O14 W4 O10 W6 -91.8(8) . .
O5 W4 O10 W6 91.0(9) . .
O7 W4 O10 W6 0.1(8) . .
O2 W4 O10 W7 52(6) . .
O13 W4 O10 W7 -91.6(7) . .
O14 W4 O10 W7 -0.3(7) . .
O5 W4 O10 W7 -177.5(9) . .
O7 W4 O10 W7 91.6(9) . .
O16 Si1 O11 V1 60.4(10) . 6_556
O10 Si1 O11 V1 -58.8(14) . 6_556
O10 Si1 O11 V1 179.7(10) 6_556 6_556
O16 Si1 O11 W1 60.4(10) . 6_556
O10 Si1 O11 W1 -58.8(14) . 6_556
O10 Si1 O11 W1 179.7(10) 6_556 6_556
O16 Si1 O11 W1 -60.4(10) . .
O10 Si1 O11 W1 -179.7(10) . .
O10 Si1 O11 W1 58.8(14) 6_556 .
O16 Si1 O11 W2 180.0 . .
O10 Si1 O11 W2 60.7(7) . .
O10 Si1 O11 W2 -60.7(7) 6_556 .
O19 W1 O11 Si1 178(4) . .
O18 W1 O11 Si1 -42.6(12) . .
O12 W1 O11 Si1 45.0(12) . .
O9 W1 O11 Si1 133.9(14) . .
O6 W1 O11 Si1 -134.3(13) . .
Ag12 W1 O11 Si1 -78.4(11) 7_655 .
O19 W1 O11 V1 43(4) . 6_556
O18 W1 O11 V1 -177.1(8) . 6_556
O12 W1 O11 V1 -89.5(7) . 6_556
O9 W1 O11 V1 -0.6(8) . 6_556
O6 W1 O11 V1 91.1(8) . 6_556
Ag12 W1 O11 V1 147.0(5) 7_655 6_556
O19 W1 O11 W1 43(4) . 6_556
O18 W1 O11 W1 -177.1(8) . 6_556
O12 W1 O11 W1 -89.5(7) . 6_556
O9 W1 O11 W1 -0.6(8) . 6_556
O6 W1 O11 W1 91.1(8) . 6_556
Ag12 W1 O11 W1 147.0(5) 7_655 6_556
O19 W1 O11 W2 -49(4) . .
O18 W1 O11 W2 91.1(7) . .
O12 W1 O11 W2 178.8(7) . .
O9 W1 O11 W2 -92.3(8) . .
O6 W1 O11 W2 -0.6(6) . .
Ag12 W1 O11 W2 55.3(5) 7_655 .
O20 W2 O11 Si1 180.0 . .
O13 W2 O11 Si1 -42.6(6) . .
O13 W2 O11 Si1 42.6(6) 6_556 .
O6 W2 O11 Si1 -134.3(6) 6_556 .
O6 W2 O11 Si1 134.3(6) . .
O20 W2 O11 V1 -46.3(4) . 6_556
O13 W2 O11 V1 91.2(7) . 6_556
O13 W2 O11 V1 176.3(7) 6_556 6_556
O6 W2 O11 V1 -0.6(6) 6_556 6_556
O6 W2 O11 V1 -91.9(7) . 6_556
O20 W2 O11 W1 -46.3(4) . 6_556
O13 W2 O11 W1 91.2(7) . 6_556
O13 W2 O11 W1 176.3(7) 6_556 6_556
O6 W2 O11 W1 -0.6(6) 6_556 6_556
O6 W2 O11 W1 -91.9(7) . 6_556
O20 W2 O11 W1 46.3(4) . .
O13 W2 O11 W1 -176.3(7) . .
O13 W2 O11 W1 -91.2(7) 6_556 .
O6 W2 O11 W1 91.9(7) 6_556 .
O6 W2 O11 W1 0.6(6) . .
O19 W1 O12 W3 130.0(19) . .
O18 W1 O12 W3 27.7(19) . .
O9 W1 O12 W3 -132(2) . .
O6 W1 O12 W3 -58(3) . .
O11 W1 O12 W3 -59.2(19) . .
Ag12 W1 O12 W3 40(2) 7_655 .
O15 W3 O12 W1 -129.1(19) . .
O4 W3 O12 W1 -26.1(19) . .
O22 W3 O12 W1 57(3) . .
O23 W3 O12 W1 133.2(19) . .
O16 W3 O12 W1 58.8(19) . .
O20 W2 O13 W4 -128(2) . .
O13 W2 O13 W4 -26(2) 6_556 .
O6 W2 O13 W4 132(2) 6_556 .
O6 W2 O13 W4 51(3) . .
O11 W2 O13 W4 59(2) . .
O2 W4 O13 W2 127(2) . .
O14 W4 O13 W2 -133(2) . .
O5 W4 O13 W2 28(2) . .
O7 W4 O13 W2 -51(3) . .
O10 W4 O13 W2 -59(2) . .
O2 W4 O14 W7 -171.7(13) . .
O13 W4 O14 W7 84.7(12) . .
O5 W4 O14 W7 8(4) . .
O7 W4 O14 W7 -72.9(13) . .
O10 W4 O14 W7 0.4(10) . .
O17 W7 O14 W4 173.5(14) . .
O3 W7 O14 W4 74.5(14) . .
O4 W7 O14 W4 -8(3) 6_556 .
O18 W7 O14 W4 -86.3(13) 6_556 .
O10 W7 O14 W4 -0.4(11) . .
Ag12 W7 O14 W4 -116.7(14) 4_645 .
O4 W3 O15 Ag1 126(2) . .
O22 W3 O15 Ag1 35(3) . .
O12 W3 O15 Ag1 -143(2) . .
O23 W3 O15 Ag1 -54(3) . .
O16 W3 O15 Ag1 -6(6) . .
O10 Si1 O16 W5 -59.7(8) . .
O10 Si1 O16 W5 59.7(8) 6_556 .
O11 Si1 O16 W5 180.0 . .
O10 Si1 O16 V3 60.9(15) . 6_556
O10 Si1 O16 V3 -179.8(11) 6_556 6_556
O11 Si1 O16 V3 -59.4(11) . 6_556
O10 Si1 O16 W3 60.9(15) . 6_556
O10 Si1 O16 W3 -179.8(11) 6_556 6_556
O11 Si1 O16 W3 -59.4(11) . 6_556
O10 Si1 O16 W3 179.8(11) . .
O10 Si1 O16 W3 -60.9(15) 6_556 .
O11 Si1 O16 W3 59.4(11) . .
O21 W5 O16 Si1 180.0 . .
O1 W5 O16 Si1 -43.7(7) . .
O1 W5 O16 Si1 43.7(7) 6_556 .
O22 W5 O16 Si1 -134.6(6) . .
O22 W5 O16 Si1 134.6(6) 6_556 .
O21 W5 O16 V3 45.8(4) . 6_556
O1 W5 O16 V3 -177.9(9) . 6_556
O1 W5 O16 V3 -90.5(8) 6_556 6_556
O22 W5 O16 V3 91.2(8) . 6_556
O22 W5 O16 V3 0.4(7) 6_556 6_556
O21 W5 O16 W3 45.8(4) . 6_556
O1 W5 O16 W3 -177.9(9) . 6_556
O1 W5 O16 W3 -90.5(8) 6_556 6_556
O22 W5 O16 W3 91.2(8) . 6_556
O22 W5 O16 W3 0.4(7) 6_556 6_556
O21 W5 O16 W3 -45.8(4) . .
O1 W5 O16 W3 90.5(8) . .
O1 W5 O16 W3 177.9(9) 6_556 .
O22 W5 O16 W3 -0.4(7) . .
O22 W5 O16 W3 -91.2(8) 6_556 .
O15 W3 O16 Si1 178(3) . .
O4 W3 O16 Si1 44.6(13) . .
O22 W3 O16 Si1 135.5(14) . .
O12 W3 O16 Si1 -43.7(13) . .
O23 W3 O16 Si1 -131.6(16) . .
O15 W3 O16 W5 43(4) . .
O4 W3 O16 W5 -90.5(7) . .
O22 W3 O16 W5 0.4(7) . .
O12 W3 O16 W5 -178.8(7) . .
O23 W3 O16 W5 93.3(9) . .
O15 W3 O16 V3 -49(4) . 6_556
O4 W3 O16 V3 177.8(9) . 6_556
O22 W3 O16 V3 -91.3(9) . 6_556
O12 W3 O16 V3 89.5(8) . 6_556
O23 W3 O16 V3 1.6(9) . 6_556
O15 W3 O16 W3 -49(4) . 6_556
O4 W3 O16 W3 177.8(9) . 6_556
O22 W3 O16 W3 -91.3(9) . 6_556
O12 W3 O16 W3 89.5(8) . 6_556
O23 W3 O16 W3 1.6(9) . 6_556
O3 W7 O17 Ag12 -172.4(12) . 8_575
O4 W7 O17 Ag12 -80.9(13) 6_556 8_575
O14 W7 O17 Ag12 98.5(12) . 8_575
O18 W7 O17 Ag12 6.6(13) 6_556 8_575
O10 W7 O17 Ag12 146(6) . 8_575
Ag12 W7 O17 Ag12 44.8(10) 4_645 8_575
O19 W1 O18 V7 -136(2) . 6_556
O12 W1 O18 V7 -33(2) . 6_556
O9 W1 O18 V7 43(4) . 6_556
O6 W1 O18 V7 125(2) . 6_556
O11 W1 O18 V7 52(2) . 6_556
Ag12 W1 O18 V7 163(3) 7_655 6_556
O19 W1 O18 W7 -136(2) . 6_556
O12 W1 O18 W7 -33(2) . 6_556
O9 W1 O18 W7 43(4) . 6_556
O6 W1 O18 W7 125(2) . 6_556
O11 W1 O18 W7 52(2) . 6_556
Ag12 W1 O18 W7 163(3) 7_655 6_556
O19 W1 O18 Ag12 61.1(11) . 7_655
O12 W1 O18 Ag12 163.9(9) . 7_655
O9 W1 O18 Ag12 -120(2) . 7_655
O6 W1 O18 Ag12 -37.7(9) . 7_655
O11 W1 O18 Ag12 -110.8(9) . 7_655
O18 W1 O19 Ag2 72(2) . 1_455
O12 W1 O19 Ag2 -19(2) . 1_455
O9 W1 O19 Ag2 -108(2) . 1_455
O6 W1 O19 Ag2 164.2(19) . 1_455
O11 W1 O19 Ag2 -150(3) . 1_455
Ag12 W1 O19 Ag2 105(2) 7_655 1_455
O15 W3 O22 W5 -172.6(11) . .
O4 W3 O22 W5 84.2(11) . .
O12 W3 O22 W5 2(3) . .
O23 W3 O22 W5 -74.6(11) . .
O16 W3 O22 W5 -0.6(9) . .
O21 W5 O22 W3 175.4(13) . .
O1 W5 O22 W3 -83.8(12) . .
O1 W5 O22 W3 -4(3) 6_556 .
O22 W5 O22 W3 75.6(12) 6_556 .
O16 W5 O22 W3 0.6(9) . .
O15 W3 O23 V3 168.8(14) . 6_556
O4 W3 O23 V3 -13(4) . 6_556
O22 W3 O23 V3 72.2(14) . 6_556
O12 W3 O23 V3 -88.6(14) . 6_556
O16 W3 O23 V3 -2.2(12) . 6_556
O15 W3 O23 W3 168.8(14) . 6_556
O4 W3 O23 W3 -13(4) . 6_556
O22 W3 O23 W3 72.2(14) . 6_556
O12 W3 O23 W3 -88.6(14) . 6_556
O16 W3 O23 W3 -2.2(12) . 6_556
C1 N1 N2 C2 1(4) . .
Ag1 N1 N2 C2 171(2) . .
O1 W6 O24 Ag1 -172(5) 6_556 4_745
O7 W6 O24 Ag1 8(5) . 4_745
O8 W6 O24 Ag1 100(5) . 4_745
O3 W6 O24 Ag1 -81(5) . 4_745
O10 W6 O24 Ag1 -40(12) . 4_745
N2 N1 C1 N5 1(3) . .
Ag1 N1 C1 N5 -168.5(19) . .
N2 N1 C1 C1 179(3) . 3_566
Ag1 N1 C1 C1 10(5) . 3_566
C2 N5 C1 N1 -2(3) . .
Ag2 N5 C1 N1 176.0(19) 3_466 .
C2 N5 C1 C1 179(3) . 3_566
Ag2 N5 C1 C1 -2(5) 3_466 3_566
N3 N4 C3 N6 3(3) . .
Ag2 N4 C3 N6 174(2) . .
N3 N4 C3 C3 178(3) . 3_566
Ag2 N4 C3 C3 -11(5) . 3_566
C6 N6 C3 N4 -1(4) . .
Ag1 N6 C3 N4 -161(2) . .
C6 N6 C3 C3 -175(3) . 3_566
Ag1 N6 C3 C3 24(5) . 3_566
C3 N4 N3 C6 -5(4) . .
Ag2 N4 N3 C6 -178(2) . .
C3 N6 C6 N3 -2(4) . .
Ag1 N6 C6 N3 161(2) . .
N4 N3 C6 N6 5(5) . .
C1 N1 Ag1 N6 -71(4) . .
N2 N1 Ag1 N6 123(3) . .
C1 N1 Ag1 O24 172(3) . 4_755
N2 N1 Ag1 O24 6(3) . 4_755
C1 N1 Ag1 O15 36(3) . .
N2 N1 Ag1 O15 -131(3) . .
C1 N1 Ag1 Ag1 -64(2) . 3_566
N2 N1 Ag1 Ag1 129(3) . 3_566
C6 N6 Ag1 N1 141(3) . .
C3 N6 Ag1 N1 -61(4) . .
C6 N6 Ag1 O24 -99(3) . 4_755
C3 N6 Ag1 O24 59(3) . 4_755
C6 N6 Ag1 O15 35(3) . .
C3 N6 Ag1 O15 -168(3) . .
C6 N6 Ag1 Ag1 135(3) . 3_566
C3 N6 Ag1 Ag1 -67(3) . 3_566
W3 O15 Ag1 N1 146(3) . .
W3 O15 Ag1 N6 -59(3) . .
W3 O15 Ag1 O24 34(3) . 4_755
W3 O15 Ag1 Ag1 -137(2) . 3_566
C3 N4 Ag2 N5 72(6) . 3_666
N3 N4 Ag2 N5 -118(5) . 3_666
C3 N4 Ag2 O19 -175(3) . 1_655
N3 N4 Ag2 O19 -4(2) . 1_655
C3 N4 Ag2 Ag2 -14(3) . 3_566
N3 N4 Ag2 Ag2 156(2) . 3_566
C1 N5 C2 N2 3(3) . .
Ag2 N5 C2 N2 -175(2) 3_466 .
C1 N5 C2 Ag12 170(2) . .
Ag2 N5 C2 Ag12 -9(4) 3_466 .
N1 N2 C2 N5 -3(4) . .
N1 N2 C2 Ag12 -171(2) . .
N5 C2 Ag12 O18 -63(5) . 7_665
N2 C2 Ag12 O18 103(4) . 7_665
N5 C2 Ag12 O17 142(3) . 8_576
N2 C2 Ag12 O17 -52(3) . 8_576
N5 C2 Ag12 W7 -17(4) . 4_655
N2 C2 Ag12 W7 149(2) . 4_655
N5 C2 Ag12 V7 -17(4) . 4_655
N2 C2 Ag12 V7 149(2) . 4_655
N5 C2 Ag12 Ag12 77(3) . 5_676
N2 C2 Ag12 Ag12 -118(3) . 5_676
N5 C2 Ag12 W1 -129(2) . 7_665
N2 C2 Ag12 W1 37(4) . 7_665

loop_
_platon_squeeze_void_nr
_platon_squeeze_void_average_x
_platon_squeeze_void_average_y
_platon_squeeze_void_average_z
_platon_squeeze_void_volume
_platon_squeeze_void_count_electrons
_platon_squeeze_void_content
1 0.000 0.000 0.000 47 25 ' '
2 0.000 0.500 0.000 47 25 ' '
3 0.000 0.000 0.500 47 25 ' '
4 0.000 0.500 0.500 47 25 ' '
5 0.254 0.257 0.250 93 50 ' '
6 0.254 0.243 0.750 93 50 ' '
7 0.746 0.757 0.250 93 50 ' '
8 0.746 0.743 0.750 93 49 ' '
